data_7706390
loop_
_publ_author_name
'Xi, Jing'
'Ma, Xiufang'
'Cen, Peipei'
'Wu, Yuewei'
'Zhang, Yi-Quan'
'Guo, Yan'
'Yang, Jinhui'
'Chen, Lei'
'Liu, Xiangyu'

_publ_section_title
;
 Regulating the magnetic dynamics of mononuclear \b-diketone Dy(iii)
 single-molecule magnets through the substitution effect on capping
 N-donor coligands.
;
_journal_issue 6
_journal_name_full 'Dalton transactions (Cambridge, England : 2003)'
_journal_page_first 2102
_journal_page_last 2111
_journal_paper_doi 10.1039/d0dt03780j
_journal_volume 50
_journal_year 2021
_chemical_formula_moiety 'C52 H30 Br2 Dy F9 N2 O6'
_chemical_formula_sum 'C52 H30 Br2 Dy F9 N2 O6'
_chemical_formula_weight 1272.10
_space_group_crystal_system monoclinic
_space_group_IT_number 14
_space_group_name_Hall '-P 2yn'
_space_group_name_H-M_alt 'P 1 21/n 1'
_atom_sites_solution_hydrogens geom
_atom_sites_solution_primary dual
_audit_creation_date 2021-01-05
_audit_creation_method
;
Olex2 1.3
(compiled 2020.06.28 svn.raecde09e for OlexSys, GUI svn.r6132)
;
_audit_update_record
;
2021-01-06 deposited with the CCDC.	2021-01-11 downloaded from the CCDC.
;
_cell_angle_alpha 90
_cell_angle_beta 101.322(8)
_cell_angle_gamma 90
_cell_formula_units_Z 4
_cell_length_a 18.614(5)
_cell_length_b 11.155(3)
_cell_length_c 23.874(6)
_cell_measurement_reflns_used 8730
_cell_measurement_temperature 293(2)
_cell_measurement_theta_max 23.276
_cell_measurement_theta_min 2.883
_cell_volume 4861(2)
_computing_cell_refinement 'SAINT V8.38A (Bruker, 2018)'
_computing_data_reduction 'SAINT V8.38A (Bruker, 2018)'
_computing_molecular_graphics 'Olex2 1.3 (Dolomanov et al., 2009)'
_computing_publication_material 'Olex2 1.3 (Dolomanov et al., 2009)'
_computing_structure_refinement 'XL  (Sheldrick, 2008)'
_computing_structure_solution 'SHELXT 2014/5 (Sheldrick, 2014)'
_diffrn_ambient_temperature 293(2)
_diffrn_measured_fraction_theta_full 0.988
_diffrn_measured_fraction_theta_max 0.954
_diffrn_measurement_device_type 'CCD area detector'
_diffrn_measurement_method 'phi and omega scans'
_diffrn_radiation_monochromator graphite
_diffrn_radiation_type MoK\a
_diffrn_radiation_wavelength 0.71073
_diffrn_reflns_av_R_equivalents 0.1325
_diffrn_reflns_av_unetI/netI 0.0875
_diffrn_reflns_Laue_measured_fraction_full 0.988
_diffrn_reflns_Laue_measured_fraction_max 0.954
_diffrn_reflns_limit_h_max 24
_diffrn_reflns_limit_h_min -24
_diffrn_reflns_limit_k_max 14
_diffrn_reflns_limit_k_min -14
_diffrn_reflns_limit_l_max 30
_diffrn_reflns_limit_l_min -30
_diffrn_reflns_number 91273
_diffrn_reflns_point_group_measured_fraction_full 0.988
_diffrn_reflns_point_group_measured_fraction_max 0.954
_diffrn_reflns_theta_full 25.242
_diffrn_reflns_theta_max 27.916
_diffrn_reflns_theta_min 2.883
_diffrn_source_current 30.0
_diffrn_source_power 1.5
_diffrn_source_voltage 50.0
_exptl_absorpt_coefficient_mu 3.268
_exptl_absorpt_correction_T_max 0.7455
_exptl_absorpt_correction_T_min 0.5695
_exptl_absorpt_correction_type multi-scan
_exptl_absorpt_process_details
;
SADABS-2016/2 (Bruker,2016/2) was used for absorption correction.
wR2(int) was 0.1309 before and 0.0656 after correction.
The Ratio of minimum to maximum transmission is 0.7639.
The \l/2 correction factor is Not present.
;
_exptl_crystal_colour colourless
_exptl_crystal_colour_primary colourless
_exptl_crystal_density_diffrn 1.738
_exptl_crystal_description block
_exptl_crystal_F_000 2484
_exptl_crystal_size_max 0.254
_exptl_crystal_size_mid 0.185
_exptl_crystal_size_min 0.072
_refine_diff_density_max 0.672
_refine_diff_density_min -0.599
_refine_diff_density_rms 0.098
_refine_ls_extinction_method none
_refine_ls_goodness_of_fit_ref 1.020
_refine_ls_hydrogen_treatment constr
_refine_ls_matrix_type full
_refine_ls_number_parameters 714
_refine_ls_number_reflns 11113
_refine_ls_number_restraints 358
_refine_ls_restrained_S_all 1.027
_refine_ls_R_factor_all 0.1210
_refine_ls_R_factor_gt 0.0513
_refine_ls_shift/su_max 0.002
_refine_ls_shift/su_mean 0.000
_refine_ls_structure_factor_coef Fsqd
_refine_ls_weighting_details 'w=1/[\s^2^(Fo^2^)+(0.0404P)^2^+1.1830P] where P=(Fo^2^+2Fc^2^)/3'
_refine_ls_weighting_scheme calc
_refine_ls_wR_factor_gt 0.0823
_refine_ls_wR_factor_ref 0.0985
_reflns_Friedel_coverage 0.000
_reflns_number_gt 6488
_reflns_number_total 11113
_reflns_threshold_expression 'I > 2\s(I)'
_cod_data_source_file d0dt03780j2.cif
_cod_data_source_block 2
_cod_depositor_comments 'Adding full bibliography for 7706390--7706394.cif.'
_cod_database_code 7706390
_shelx_shelxl_version_number 2018/3
_shelx_space_group_comment
;
The symmetry employed for this shelxl refinement is uniquely defined
by the following loop, which should always be used as a source of
symmetry information in preference to the above space-group names.
They are only intended as comments.
;
_olex2_refinement_description
;
1. Fixed Uiso
 At 1.2 times of:
  All C(H) groups
2. Restrained distances
 C33-C32 \\sim C33A-C32
 with sigma of 0.02
 F3A-C1 \\sim F2-C1 \\sim F2A-C1 \\sim F1-C1 \\sim F1A-C1 \\sim F3-C1
 with sigma of 0.02
 F3-F2 \\sim F2-F1 \\sim F3-F1
 with sigma of 0.02
 F3A-F2A \\sim F2A-F1A \\sim F3A-F1A
 with sigma of 0.02
3. Uiso/Uaniso restraints and constraints
Uanis(C34) \\sim Ueq, Uanis(C35) \\sim Ueq, Uanis(C42) \\sim Ueq, Uanis(C40)
\\sim Ueq, Uanis(C41) \\sim Ueq, Uanis(C39) \\sim Ueq, Uanis(C38) \\sim Ueq,
Uanis(C37) \\sim Ueq, Uanis(C36) \\sim Ueq: with sigma of 0.01 and sigma for
terminal atoms of 0.02
Uanis(C33) \\sim Ueq: with sigma of 0.006 and sigma for terminal atoms of 0.012
Uanis(F1) \\sim Ueq, Uanis(F3) \\sim Ueq, Uanis(F2) \\sim Ueq, Uanis(F7) \\sim
Ueq, Uanis(F9) \\sim Ueq, Uanis(F8) \\sim Ueq, Uanis(F4) \\sim Ueq, Uanis(F5)
\\sim Ueq, Uanis(F6) \\sim Ueq: with sigma of 0.01 and sigma for terminal atoms
of 0.02
Uanis(F3A) \\sim Ueq, Uanis(F2A) \\sim Ueq, Uanis(F1A) \\sim Ueq: with sigma of
0.01 and sigma for terminal atoms of 0.02
Uanis(C33A) = Uanis(C33)
4. Rigid body (RIGU) restrains
 C32, C33, C42, C41, C40, C35, C34, C36, C37, C38, C39
 with sigma for 1-2 distances of 0.001 and sigma for 1-3 distances of 0.002
 C32, C33A, C42A, C41A, C40A, C35A, C34A, C36A, C37A, C38A, C39A
 with sigma for 1-2 distances of 0.001 and sigma for 1-3 distances of 0.002
 C1, F2A, F3A, F1A
 with sigma for 1-2 distances of 0.001 and sigma for 1-3 distances of 0.002
 C1, F2, F3, F1
 with sigma for 1-2 distances of 0.001 and sigma for 1-3 distances of 0.002
5. Others
 Sof(C34A)=Sof(H34A)=Sof(C33A)=Sof(C42A)=Sof(H42A)=Sof(C41A)=Sof(H41A)=
 Sof(C40A)=Sof(C35A)=Sof(C36A)=Sof(H36A)=Sof(C37A)=Sof(H37A)=Sof(C38A)=
 Sof(H38A)=Sof(C39A)=Sof(H39A)=1-FVAR(1)
 Sof(C34)=Sof(H34)=Sof(C33)=Sof(C42)=Sof(H42)=Sof(C41)=Sof(H41)=Sof(C40)=
 Sof(C35)=Sof(C36)=Sof(H36)=Sof(C37)=Sof(H37)=Sof(C38)=Sof(H38)=Sof(C39)=
 Sof(H39)=FVAR(1)
 Sof(F2A)=Sof(F1A)=Sof(F3A)=1-FVAR(2)
 Sof(F1)=Sof(F2)=Sof(F3)=FVAR(2)
6.a Aromatic/amide H refined with riding coordinates:
 C3(H3), C6(H6), C7(H7), C9(H9), C10(H10), C11(H11), C12(H12), C14(H14),
 C17(H17), C20(H20), C21(H21), C23(H23), C24(H24), C25(H25), C26(H26), C28(H28),
  C31(H31), C34(H34), C42(H42), C41(H41), C36(H36), C37(H37), C38(H38),
 C39(H39), C43(H43), C44(H44), C46(H46), C49(H49), C51(H51), C52(H52),
 C34A(H34A), C42A(H42A), C41A(H41A), C36A(H36A), C37A(H37A), C38A(H38A),
 C39A(H39A)
6.b Naphthalene refined as free rotating group:
 C34(C33,C42,C41,C40,C35,C36,C37,C38,C39), C34A(C33A,C42A,C41A,C40A,C35A,C36A,
 C37A,C38A,C39A)
;
_olex2_submission_special_instructions 'No special instructions were received'

loop_
_space_group_symop_operation_xyz
'x, y, z'
'-x+1/2, y+1/2, -z+1/2'
'-x, -y, -z'
'x-1/2, -y-1/2, z-1/2'

loop_
_atom_site_label
_atom_site_type_symbol
_atom_site_fract_x
_atom_site_fract_y
_atom_site_fract_z
_atom_site_U_iso_or_equiv
_atom_site_adp_type
_atom_site_occupancy
_atom_site_site_symmetry_order
_atom_site_calc_flag
_atom_site_refinement_flags_posn
_atom_site_refinement_flags_adp
_atom_site_refinement_flags_occupancy
_atom_site_disorder_assembly
_atom_site_disorder_group
Dy1 Dy 0.72431(2) 0.41788(2) 0.49513(2) 0.04240(9) Uani 1 1 d . . . . .
N1 N 0.7564(2) 0.3953(3) 0.60320(16) 0.0511(10) Uani 1 1 d . . . . .
Br1 Br 0.49793(3) 0.01110(5) 0.61831(3) 0.07177(18) Uani 1 1 d . . . . .
Br2 Br 0.84036(5) 0.33023(8) 0.79618(3) 0.1096(3) Uani 1 1 d . . . . .
N2 N 0.6449(2) 0.2758(3) 0.54085(15) 0.0414(9) Uani 1 1 d . . . . .
F1 F 0.9436(14) 0.617(2) 0.5833(6) 0.076(6) Uani 0.163(8) 1 d D U P A 1
F2 F 0.9476(13) 0.7566(12) 0.5288(11) 0.078(6) Uani 0.163(8) 1 d D U P A 1
F3 F 0.9961(11) 0.598(2) 0.5160(12) 0.111(7) Uani 0.163(8) 1 d D U P A 1
F4 F 0.9193(3) 0.1092(4) 0.5099(3) 0.166(2) Uani 1 1 d . U . . .
F5 F 0.8493(3) 0.0400(4) 0.5615(2) 0.1325(17) Uani 1 1 d . U . . .
F6 F 0.8530(3) -0.0416(4) 0.4832(2) 0.147(2) Uani 1 1 d . U . . .
F7 F 0.7495(3) 0.8227(4) 0.5673(2) 0.151(2) Uani 1 1 d . U . . .
F8 F 0.6406(3) 0.8315(4) 0.57290(19) 0.1405(18) Uani 1 1 d . U . . .
F9 F 0.6701(3) 0.9053(3) 0.50242(19) 0.1314(17) Uani 1 1 d . U . . .
O1 O 0.84054(18) 0.5037(3) 0.51408(13) 0.0563(9) Uani 1 1 d . . . . .
O2 O 0.73860(18) 0.5231(3) 0.41428(12) 0.0526(9) Uani 1 1 d . . . . .
O3 O 0.79661(18) 0.2470(3) 0.50601(14) 0.0605(9) Uani 1 1 d . . . . .
O4 O 0.68068(18) 0.2919(3) 0.42039(13) 0.0553(9) Uani 1 1 d . . . . .
O5 O 0.70602(19) 0.6075(3) 0.53342(13) 0.0540(9) Uani 1 1 d . . . . .
O6 O 0.60363(17) 0.4779(3) 0.45975(13) 0.0499(8) Uani 1 1 d . . . . .
C1 C 0.9368(3) 0.6419(5) 0.5290(2) 0.0719(13) Uani 1 1 d D . . . .
C2 C 0.8676(3) 0.5902(5) 0.4910(2) 0.0511(12) Uani 1 1 d . . . . .
C3 C 0.8426(3) 0.6422(4) 0.4391(2) 0.0547(13) Uani 1 1 d . . . . .
H3 H 0.868914 0.706011 0.428170 0.066 Uiso 1 1 calc R U . . .
C4 C 0.7795(3) 0.6045(4) 0.40172(19) 0.0450(12) Uani 1 1 d . . . . .
C5 C 0.7567(3) 0.6594(4) 0.3436(2) 0.0478(12) Uani 1 1 d . . . . .
C6 C 0.7929(3) 0.7595(5) 0.3254(2) 0.0598(14) Uani 1 1 d . . . . .
H6 H 0.831648 0.795015 0.350422 0.072 Uiso 1 1 calc R U . . .
C7 C 0.7716(3) 0.8041(5) 0.2718(2) 0.0687(16) Uani 1 1 d . . . . .
H7 H 0.796859 0.869023 0.260709 0.082 Uiso 1 1 calc R U . . .
C8 C 0.7132(3) 0.7557(5) 0.2330(2) 0.0608(15) Uani 1 1 d . . . . .
C9 C 0.6906(4) 0.8008(6) 0.1768(3) 0.0793(19) Uani 1 1 d . . . . .
H9 H 0.715254 0.865533 0.164945 0.095 Uiso 1 1 calc R U . . .
C10 C 0.6336(4) 0.7513(7) 0.1402(3) 0.092(2) Uani 1 1 d . . . . .
H10 H 0.618931 0.783232 0.103779 0.111 Uiso 1 1 calc R U . . .
C11 C 0.5967(4) 0.6523(8) 0.1568(3) 0.100(2) Uani 1 1 d . . . . .
H11 H 0.557682 0.618429 0.131417 0.120 Uiso 1 1 calc R U . . .
C12 C 0.6182(4) 0.6051(6) 0.2108(2) 0.0837(19) Uani 1 1 d . . . . .
H12 H 0.593899 0.538351 0.221297 0.100 Uiso 1 1 calc R U . . .
C13 C 0.6759(3) 0.6556(5) 0.2503(2) 0.0591(14) Uani 1 1 d . . . . .
C14 C 0.6994(3) 0.6109(4) 0.3065(2) 0.0532(13) Uani 1 1 d . . . . .
H14 H 0.674615 0.546227 0.318412 0.064 Uiso 1 1 calc R U . . .
C15 C 0.8542(4) 0.0624(6) 0.5084(4) 0.089(2) Uani 1 1 d . . . . .
C16 C 0.7935(3) 0.1483(5) 0.4804(3) 0.0591(14) Uani 1 1 d . . . . .
C17 C 0.7455(3) 0.1136(4) 0.4319(2) 0.0597(15) Uani 1 1 d . . . . .
H17 H 0.748754 0.035709 0.418716 0.072 Uiso 1 1 calc R U . . .
C18 C 0.6921(3) 0.1890(5) 0.4014(2) 0.0485(12) Uani 1 1 d . . . . .
C19 C 0.6475(3) 0.1564(4) 0.3453(2) 0.0493(13) Uani 1 1 d . . . . .
C20 C 0.6573(3) 0.0495(5) 0.3164(2) 0.0649(15) Uani 1 1 d . . . . .
H20 H 0.690333 -0.007956 0.334116 0.078 Uiso 1 1 calc R U . . .
C21 C 0.6185(4) 0.0299(6) 0.2625(3) 0.0766(18) Uani 1 1 d . . . . .
H21 H 0.625718 -0.041711 0.244424 0.092 Uiso 1 1 calc R U . . .
C22 C 0.5691(3) 0.1116(5) 0.2337(2) 0.0647(16) Uani 1 1 d . . . . .
C23 C 0.5332(4) 0.0965(7) 0.1766(3) 0.089(2) Uani 1 1 d . . . . .
H23 H 0.541619 0.027292 0.157175 0.107 Uiso 1 1 calc R U . . .
C24 C 0.4872(4) 0.1795(8) 0.1497(3) 0.101(2) Uani 1 1 d . . . . .
H24 H 0.463856 0.166841 0.111956 0.121 Uiso 1 1 calc R U . . .
C25 C 0.5075(3) 0.3041(6) 0.2329(3) 0.0775(18) Uani 1 1 d . . . . .
H25 H 0.498392 0.374087 0.251490 0.093 Uiso 1 1 calc R U . . .
C26 C 0.4735(4) 0.2864(7) 0.1778(3) 0.094(2) Uani 1 1 d . . . . .
H26 H 0.441501 0.343845 0.158802 0.113 Uiso 1 1 calc R U . . .
C27 C 0.5564(3) 0.2185(5) 0.2624(2) 0.0562(14) Uani 1 1 d . . . . .
C28 C 0.5971(3) 0.2371(5) 0.3184(2) 0.0535(13) Uani 1 1 d . . . . .
H28 H 0.589168 0.306883 0.337587 0.064 Uiso 1 1 calc R U . . .
C29 C 0.6856(4) 0.8145(6) 0.5364(3) 0.0795(18) Uani 1 1 d . . . . .
C30 C 0.6691(3) 0.6931(4) 0.5071(2) 0.0473(12) Uani 1 1 d . . . . .
C31 C 0.6150(3) 0.6874(4) 0.4600(2) 0.0513(13) Uani 1 1 d . . . . .
H31 H 0.598453 0.758108 0.441078 0.062 Uiso 1 1 calc R U . . .
C32 C 0.5827(3) 0.5769(5) 0.4384(2) 0.0472(11) Uani 1 1 d D . . . .
C34 C 0.5289(7) 0.6750(12) 0.3432(4) 0.054(4) Uani 0.351(15) 1 d G U P B 1
H34 H 0.565249 0.733328 0.349198 0.064 Uiso 0.351(15) 1 calc R U P B 1
C33 C 0.5262(7) 0.5889(14) 0.3848(4) 0.0481(15) Uani 0.351(15) 1 d DG U P B 1
C42 C 0.4719(8) 0.5016(12) 0.3758(5) 0.059(4) Uani 0.351(15) 1 d G U P B 1
H42 H 0.470091 0.444013 0.403661 0.071 Uiso 0.351(15) 1 calc R U P B 1
C41 C 0.4201(7) 0.5005(10) 0.3252(6) 0.077(5) Uani 0.351(15) 1 d G U P B 1
H41 H 0.383736 0.442125 0.319142 0.092 Uiso 0.351(15) 1 calc R U P B 1
C40 C 0.4228(6) 0.5866(9) 0.2835(4) 0.064(4) Uani 0.351(15) 1 d G U P B 1
C35 C 0.4771(6) 0.6738(10) 0.2925(4) 0.053(4) Uani 0.351(15) 1 d G U P B 1
C36 C 0.4798(7) 0.7599(12) 0.2509(4) 0.071(4) Uani 0.351(15) 1 d G U P B 1
H36 H 0.516150 0.818302 0.256926 0.086 Uiso 0.351(15) 1 calc R U P B 1
C37 C 0.4280(8) 0.7588(14) 0.2003(4) 0.078(5) Uani 0.351(15) 1 d G U P B 1
H37 H 0.429796 0.816419 0.172407 0.094 Uiso 0.351(15) 1 calc R U P B 1
C38 C 0.3737(8) 0.6716(15) 0.1913(4) 0.090(6) Uani 0.351(15) 1 d G U P B 1
H38 H 0.339039 0.670820 0.157377 0.108 Uiso 0.351(15) 1 calc R U P B 1
C39 C 0.3710(7) 0.5855(12) 0.2329(5) 0.079(5) Uani 0.351(15) 1 d G U P B 1
H39 H 0.334634 0.527104 0.226866 0.095 Uiso 0.351(15) 1 calc R U P B 1
C43 C 0.8101(3) 0.4607(5) 0.6333(2) 0.0700(17) Uani 1 1 d . . . . .
H43 H 0.830953 0.520057 0.614262 0.084 Uiso 1 1 calc R U . . .
C44 C 0.8367(3) 0.4461(6) 0.6903(2) 0.0803(19) Uani 1 1 d . . . . .
H44 H 0.873482 0.495552 0.709883 0.096 Uiso 1 1 calc R U . . .
C45 C 0.8073(3) 0.3561(5) 0.7179(2) 0.0648(15) Uani 1 1 d . . . . .
C46 C 0.7508(3) 0.2869(5) 0.6881(2) 0.0641(15) Uani 1 1 d . . . . .
H46 H 0.729882 0.226400 0.706422 0.077 Uiso 1 1 calc R U . . .
C47 C 0.7260(3) 0.3095(4) 0.63051(18) 0.0436(11) Uani 1 1 d . . . . .
C48 C 0.6623(3) 0.2458(4) 0.59644(18) 0.0407(11) Uani 1 1 d . . . . .
C49 C 0.6200(3) 0.1645(4) 0.6203(2) 0.0497(12) Uani 1 1 d . . . . .
H49 H 0.632643 0.144016 0.658701 0.060 Uiso 1 1 calc R U . . .
C50 C 0.5594(3) 0.1154(4) 0.5861(2) 0.0471(12) Uani 1 1 d . . . . .
C51 C 0.5407(3) 0.1453(4) 0.5296(2) 0.0470(12) Uani 1 1 d . . . . .
H51 H 0.499624 0.112747 0.505999 0.056 Uiso 1 1 calc R U . . .
C52 C 0.5853(3) 0.2254(4) 0.5091(2) 0.0468(12) Uani 1 1 d . . . . .
H52 H 0.573239 0.245990 0.470680 0.056 Uiso 1 1 calc R U . . .
C34A C 0.5114(4) 0.6459(8) 0.3436(2) 0.057(2) Uani 0.649(15) 1 d G . P B 2
H34A H 0.547323 0.703306 0.342360 0.068 Uiso 0.649(15) 1 calc R U P B 2
C33A C 0.5137(4) 0.5774(8) 0.3925(2) 0.0481(15) Uani 0.649(15) 1 d DG . P B 2
C42A C 0.4601(4) 0.4917(7) 0.3943(3) 0.059(2) Uani 0.649(15) 1 d G . P B 2
H42A H 0.461634 0.445844 0.427058 0.071 Uiso 0.649(15) 1 calc R U P B 2
C41A C 0.4041(3) 0.4744(6) 0.3471(3) 0.068(3) Uani 0.649(15) 1 d G . P B 2
H41A H 0.368149 0.416984 0.348303 0.082 Uiso 0.649(15) 1 calc R U P B 2
C40A C 0.4017(3) 0.5429(7) 0.2981(2) 0.063(3) Uani 0.649(15) 1 d G . P B 2
C35A C 0.4554(4) 0.6286(8) 0.29636(18) 0.064(3) Uani 0.649(15) 1 d G . P B 2
C36A C 0.4531(5) 0.6971(10) 0.2474(2) 0.102(4) Uani 0.649(15) 1 d G . P B 2
H36A H 0.488979 0.754498 0.246210 0.123 Uiso 0.649(15) 1 calc R U P B 2
C37A C 0.3971(5) 0.6798(12) 0.20021(19) 0.116(5) Uani 0.649(15) 1 d G . P B 2
H37A H 0.395495 0.725641 0.167453 0.140 Uiso 0.649(15) 1 calc R U P B 2
C38A C 0.3434(5) 0.5940(12) 0.2020(2) 0.114(5) Uani 0.649(15) 1 d G . P B 2
H38A H 0.305906 0.582483 0.170423 0.137 Uiso 0.649(15) 1 calc R U P B 2
C39A C 0.3457(4) 0.5256(10) 0.2510(3) 0.095(4) Uani 0.649(15) 1 d G . P B 2
H39A H 0.309802 0.468179 0.252148 0.114 Uiso 0.649(15) 1 calc R U P B 2
F2A F 0.9183(3) 0.7120(7) 0.5678(3) 0.151(3) Uani 0.837(8) 1 d D U P A 2
F1A F 0.9802(3) 0.5579(5) 0.5553(3) 0.114(2) Uani 0.837(8) 1 d D U P A 2
F3A F 0.9775(3) 0.7048(6) 0.5006(2) 0.123(3) Uani 0.837(8) 1 d D U P A 2

loop_
_atom_site_aniso_label
_atom_site_aniso_U_11
_atom_site_aniso_U_22
_atom_site_aniso_U_33
_atom_site_aniso_U_23
_atom_site_aniso_U_13
_atom_site_aniso_U_12
Dy1 0.04743(14) 0.04699(14) 0.03146(12) 0.00360(11) 0.00456(9) -0.00306(13)
N1 0.054(3) 0.059(3) 0.037(2) 0.003(2) 0.000(2) -0.012(2)
Br1 0.0711(4) 0.0740(4) 0.0720(4) 0.0172(3) 0.0185(3) -0.0193(3)
Br2 0.1204(6) 0.1494(7) 0.0420(4) 0.0171(4) -0.0256(4) -0.0289(5)
N2 0.046(2) 0.044(2) 0.032(2) -0.0004(17) 0.0046(19) -0.0068(19)
F1 0.074(13) 0.084(13) 0.060(4) 0.013(5) -0.007(5) -0.037(9)
F2 0.064(12) 0.077(4) 0.083(13) 0.018(5) -0.011(9) -0.021(5)
F3 0.099(8) 0.119(12) 0.118(14) 0.003(11) 0.027(9) -0.001(8)
F4 0.074(3) 0.131(4) 0.278(7) 0.051(4) 0.000(4) 0.022(3)
F5 0.171(5) 0.106(3) 0.098(3) 0.036(3) -0.028(3) 0.015(3)
F6 0.168(5) 0.083(3) 0.163(4) -0.012(3) -0.031(4) 0.057(3)
F7 0.129(4) 0.089(3) 0.192(5) -0.043(3) -0.073(4) -0.010(3)
F8 0.198(5) 0.130(4) 0.099(3) -0.055(3) 0.042(3) 0.013(4)
F9 0.204(5) 0.058(2) 0.112(3) 0.002(2) -0.018(3) -0.029(3)
O1 0.050(2) 0.069(2) 0.048(2) 0.0158(18) 0.0028(17) -0.0056(19)
O2 0.058(2) 0.064(2) 0.0367(18) 0.0073(16) 0.0096(16) -0.0096(19)
O3 0.060(2) 0.058(2) 0.060(2) 0.0070(19) 0.0017(19) 0.0060(18)
O4 0.067(2) 0.055(2) 0.042(2) -0.0103(17) 0.0074(17) 0.0050(18)
O5 0.063(2) 0.052(2) 0.042(2) -0.0041(16) -0.0031(17) -0.0014(18)
O6 0.048(2) 0.048(2) 0.050(2) 0.0047(17) 0.0015(16) 0.0007(17)
C1 0.073(3) 0.077(3) 0.060(3) 0.012(2) -0.001(3) -0.022(2)
C2 0.044(3) 0.058(3) 0.051(3) 0.002(3) 0.011(3) 0.000(3)
C3 0.058(3) 0.055(3) 0.050(3) 0.014(3) 0.006(3) -0.007(3)
C4 0.052(3) 0.046(3) 0.038(3) 0.004(2) 0.012(2) 0.006(2)
C5 0.051(3) 0.052(3) 0.044(3) 0.008(2) 0.018(3) 0.008(3)
C6 0.070(4) 0.052(3) 0.058(3) 0.009(3) 0.015(3) 0.003(3)
C7 0.087(5) 0.060(4) 0.064(4) 0.022(3) 0.026(4) 0.007(3)
C8 0.073(4) 0.069(4) 0.048(3) 0.015(3) 0.029(3) 0.034(3)
C9 0.107(5) 0.082(5) 0.059(4) 0.021(4) 0.040(4) 0.035(4)
C10 0.107(6) 0.127(6) 0.046(4) 0.018(4) 0.023(4) 0.049(5)
C11 0.087(5) 0.158(7) 0.048(4) 0.004(4) -0.005(4) 0.024(5)
C12 0.079(4) 0.118(6) 0.052(4) 0.008(4) 0.006(3) -0.002(4)
C13 0.066(4) 0.071(4) 0.041(3) 0.008(3) 0.014(3) 0.017(3)
C14 0.059(3) 0.058(3) 0.044(3) 0.009(2) 0.016(3) 0.006(3)
C15 0.081(5) 0.062(4) 0.111(6) 0.008(4) -0.011(4) 0.011(4)
C16 0.059(4) 0.049(3) 0.072(4) 0.014(3) 0.022(3) 0.004(3)
C17 0.076(4) 0.044(3) 0.058(4) 0.001(3) 0.010(3) 0.000(3)
C18 0.052(3) 0.049(3) 0.050(3) -0.001(3) 0.024(3) -0.010(3)
C19 0.057(3) 0.048(3) 0.048(3) -0.015(3) 0.024(3) -0.010(3)
C20 0.069(4) 0.057(4) 0.072(4) -0.018(3) 0.022(3) 0.000(3)
C21 0.080(5) 0.074(4) 0.080(5) -0.040(4) 0.024(4) -0.008(4)
C22 0.062(4) 0.079(4) 0.054(4) -0.026(3) 0.015(3) -0.008(3)
C23 0.076(5) 0.118(6) 0.070(5) -0.044(4) 0.010(4) -0.008(4)
C24 0.085(5) 0.155(8) 0.060(5) -0.040(5) 0.007(4) -0.019(5)
C25 0.078(4) 0.092(5) 0.060(4) -0.018(4) 0.007(3) 0.004(4)
C26 0.084(5) 0.124(6) 0.068(5) -0.007(4) -0.005(4) 0.005(4)
C27 0.051(3) 0.073(4) 0.047(3) -0.016(3) 0.016(3) -0.014(3)
C28 0.062(4) 0.054(3) 0.049(3) -0.015(3) 0.023(3) -0.012(3)
C29 0.102(5) 0.062(4) 0.065(4) -0.010(4) -0.005(4) -0.011(4)
C30 0.051(3) 0.049(3) 0.043(3) -0.007(2) 0.012(3) -0.002(3)
C31 0.055(3) 0.052(3) 0.044(3) 0.004(2) 0.000(3) 0.009(3)
C32 0.046(2) 0.052(3) 0.042(2) -0.004(2) 0.0066(17) 0.005(2)
C34 0.052(6) 0.061(6) 0.045(4) -0.006(4) 0.002(4) 0.004(5)
C33 0.047(3) 0.055(3) 0.041(2) -0.010(2) 0.006(2) 0.008(2)
C42 0.057(5) 0.062(6) 0.056(6) -0.008(5) 0.005(4) 0.000(5)
C41 0.079(7) 0.071(7) 0.070(6) 0.002(5) -0.012(5) -0.018(6)
C40 0.059(6) 0.063(6) 0.064(5) -0.003(4) -0.002(4) 0.001(5)
C35 0.056(6) 0.053(6) 0.045(4) -0.006(4) 0.001(4) 0.008(4)
C36 0.085(7) 0.067(7) 0.058(5) 0.008(5) 0.006(4) 0.007(5)
C37 0.083(7) 0.091(8) 0.059(5) 0.007(5) 0.007(5) 0.012(6)
C38 0.088(8) 0.100(8) 0.074(7) 0.006(6) 0.000(6) 0.005(6)
C39 0.068(7) 0.091(8) 0.070(6) 0.000(5) -0.008(5) 0.001(6)
C43 0.075(4) 0.091(4) 0.038(3) 0.002(3) -0.001(3) -0.035(3)
C44 0.073(4) 0.111(5) 0.050(4) -0.004(3) -0.004(3) -0.034(4)
C45 0.065(4) 0.088(4) 0.032(3) 0.001(3) -0.012(3) -0.005(3)
C46 0.070(4) 0.078(4) 0.042(3) 0.016(3) 0.005(3) -0.003(3)
C47 0.048(3) 0.051(3) 0.030(3) 0.003(2) 0.003(2) 0.004(2)
C48 0.051(3) 0.041(3) 0.031(3) 0.001(2) 0.008(2) 0.004(2)
C49 0.058(3) 0.047(3) 0.045(3) 0.002(2) 0.012(3) 0.000(3)
C50 0.051(3) 0.040(3) 0.053(3) 0.005(2) 0.018(3) -0.005(2)
C51 0.047(3) 0.041(3) 0.052(3) -0.004(2) 0.008(3) -0.005(2)
C52 0.052(3) 0.051(3) 0.037(3) -0.001(2) 0.006(2) -0.003(3)
C34A 0.061(5) 0.067(6) 0.042(3) -0.004(3) 0.008(3) 0.012(4)
C33A 0.047(3) 0.055(3) 0.041(2) -0.010(2) 0.006(2) 0.008(2)
C42A 0.054(4) 0.072(5) 0.049(4) -0.005(4) 0.004(3) -0.003(3)
C41A 0.063(5) 0.073(6) 0.061(4) -0.013(4) -0.007(3) 0.006(4)
C40A 0.058(4) 0.074(6) 0.050(4) -0.019(3) -0.006(3) 0.027(4)
C35A 0.067(5) 0.081(6) 0.042(3) -0.008(3) 0.003(3) 0.023(4)
C36A 0.102(7) 0.144(10) 0.055(4) 0.026(5) 0.002(4) 0.030(7)
C37A 0.102(7) 0.182(13) 0.058(5) 0.008(7) -0.003(5) 0.053(7)
C38A 0.104(8) 0.170(12) 0.055(5) -0.020(6) -0.018(5) 0.047(7)
C39A 0.075(6) 0.132(9) 0.063(4) -0.029(5) -0.022(4) 0.030(5)
F2A 0.125(5) 0.190(6) 0.132(5) -0.091(5) 0.009(4) -0.038(4)
F1A 0.078(3) 0.126(4) 0.115(5) 0.046(3) -0.037(3) -0.019(3)
F3A 0.097(4) 0.164(6) 0.096(4) 0.046(3) -0.010(3) -0.072(4)

loop_
_atom_type_symbol
_atom_type_description
_atom_type_scat_dispersion_real
_atom_type_scat_dispersion_imag
_atom_type_scat_source
C C 0.0033 0.0016 'International Tables Vol C Tables 4.2.6.8 and 6.1.1.4'
H H 0.0000 0.0000 'International Tables Vol C Tables 4.2.6.8 and 6.1.1.4'
Br Br -0.2901 2.4595 'International Tables Vol C Tables 4.2.6.8 and 6.1.1.4'
Dy Dy -0.1892 4.4098 'International Tables Vol C Tables 4.2.6.8 and 6.1.1.4'
F F 0.0171 0.0103 'International Tables Vol C Tables 4.2.6.8 and 6.1.1.4'
N N 0.0061 0.0033 'International Tables Vol C Tables 4.2.6.8 and 6.1.1.4'
O O 0.0106 0.0060 'International Tables Vol C Tables 4.2.6.8 and 6.1.1.4'

loop_
_geom_angle_atom_site_label_1
_geom_angle_atom_site_label_2
_geom_angle_atom_site_label_3
_geom_angle
_geom_angle_site_symmetry_1
_geom_angle_site_symmetry_3
_geom_angle_publ_flag
N1 Dy1 N2 62.96(12) . . ?
O1 Dy1 N1 79.60(12) . . ?
O1 Dy1 N2 140.02(11) . . ?
O1 Dy1 O5 75.80(12) . . ?
O1 Dy1 O6 137.99(12) . . ?
O2 Dy1 N1 148.44(12) . . ?
O2 Dy1 N2 147.19(12) . . ?
O2 Dy1 O1 72.51(11) . . ?
O2 Dy1 O5 85.27(11) . . ?
O2 Dy1 O6 79.24(11) . . ?
O3 Dy1 N1 77.84(12) . . ?
O3 Dy1 N2 79.29(12) . . ?
O3 Dy1 O1 79.60(12) . . ?
O3 Dy1 O2 110.51(12) . . ?
O3 Dy1 O5 145.07(12) . . ?
O3 Dy1 O6 140.51(12) . . ?
O4 Dy1 N1 134.90(12) . . ?
O4 Dy1 N2 78.81(11) . . ?
O4 Dy1 O1 125.28(12) . . ?
O4 Dy1 O2 75.10(11) . . ?
O4 Dy1 O3 72.08(12) . . ?
O4 Dy1 O5 142.83(12) . . ?
O4 Dy1 O6 74.08(11) . . ?
O5 Dy1 N1 73.65(12) . . ?
O5 Dy1 N2 104.56(11) . . ?
O6 Dy1 N1 114.36(12) . . ?
O6 Dy1 N2 74.70(11) . . ?
O6 Dy1 O5 71.39(11) . . ?
C43 N1 Dy1 119.7(3) . . ?
C43 N1 C47 118.2(4) . . ?
C47 N1 Dy1 121.7(3) . . ?
C48 N2 Dy1 121.9(3) . . ?
C52 N2 Dy1 120.3(3) . . ?
C52 N2 C48 117.8(4) . . ?
C2 O1 Dy1 131.6(3) . . ?
C4 O2 Dy1 137.5(3) . . ?
C16 O3 Dy1 134.1(4) . . ?
C18 O4 Dy1 140.9(3) . . ?
C30 O5 Dy1 126.1(3) . . ?
C32 O6 Dy1 127.0(3) . . ?
F1 C1 C2 114.3(10) . . ?
F2 C1 F1 103.4(11) . . ?
F2 C1 F3 103.5(12) . . ?
F2 C1 C2 118.8(11) . . ?
F3 C1 F1 103.5(12) . . ?
F3 C1 C2 111.6(13) . . ?
F2A C1 C2 109.6(5) . . ?
F2A C1 F1A 108.1(6) . . ?
F2A C1 F3A 107.8(6) . . ?
F1A C1 C2 112.4(5) . . ?
F1A C1 F3A 105.3(5) . . ?
F3A C1 C2 113.4(5) . . ?
O1 C2 C1 112.9(4) . . ?
O1 C2 C3 128.8(5) . . ?
C3 C2 C1 118.3(5) . . ?
C2 C3 H3 118.4 . . ?
C2 C3 C4 123.2(5) . . ?
C4 C3 H3 118.4 . . ?
O2 C4 C3 122.6(4) . . ?
O2 C4 C5 116.2(4) . . ?
C3 C4 C5 121.2(4) . . ?
C6 C5 C4 122.8(5) . . ?
C14 C5 C4 118.9(4) . . ?
C14 C5 C6 118.3(5) . . ?
C5 C6 H6 119.7 . . ?
C7 C6 C5 120.7(5) . . ?
C7 C6 H6 119.7 . . ?
C6 C7 H7 119.0 . . ?
C6 C7 C8 122.1(5) . . ?
C8 C7 H7 119.0 . . ?
C7 C8 C9 122.8(6) . . ?
C7 C8 C13 118.3(5) . . ?
C9 C8 C13 118.9(6) . . ?
C8 C9 H9 119.4 . . ?
C10 C9 C8 121.1(6) . . ?
C10 C9 H9 119.4 . . ?
C9 C10 H10 119.8 . . ?
C9 C10 C11 120.4(6) . . ?
C11 C10 H10 119.8 . . ?
C10 C11 H11 120.0 . . ?
C12 C11 C10 119.9(7) . . ?
C12 C11 H11 120.0 . . ?
C11 C12 H12 119.4 . . ?
C11 C12 C13 121.3(7) . . ?
C13 C12 H12 119.4 . . ?
C12 C13 C8 118.4(5) . . ?
C12 C13 C14 123.2(5) . . ?
C14 C13 C8 118.4(5) . . ?
C5 C14 C13 122.2(5) . . ?
C5 C14 H14 118.9 . . ?
C13 C14 H14 118.9 . . ?
F4 C15 F5 106.8(7) . . ?
F4 C15 C16 111.1(6) . . ?
F5 C15 C16 110.8(6) . . ?
F6 C15 F4 107.4(7) . . ?
F6 C15 F5 106.1(6) . . ?
F6 C15 C16 114.2(6) . . ?
O3 C16 C15 112.1(6) . . ?
O3 C16 C17 128.3(5) . . ?
C17 C16 C15 119.6(6) . . ?
C16 C17 H17 118.3 . . ?
C16 C17 C18 123.4(5) . . ?
C18 C17 H17 118.3 . . ?
O4 C18 C17 120.8(5) . . ?
O4 C18 C19 116.4(5) . . ?
C17 C18 C19 122.8(5) . . ?
C20 C19 C18 123.4(5) . . ?
C28 C19 C18 118.4(4) . . ?
C28 C19 C20 118.1(5) . . ?
C19 C20 H20 119.9 . . ?
C21 C20 C19 120.2(6) . . ?
C21 C20 H20 119.9 . . ?
C20 C21 H21 118.6 . . ?
C20 C21 C22 122.9(5) . . ?
C22 C21 H21 118.6 . . ?
C21 C22 C23 123.3(6) . . ?
C21 C22 C27 118.2(5) . . ?
C23 C22 C27 118.5(6) . . ?
C22 C23 H23 119.3 . . ?
C24 C23 C22 121.5(7) . . ?
C24 C23 H23 119.3 . . ?
C23 C24 H24 119.6 . . ?
C23 C24 C26 120.8(7) . . ?
C26 C24 H24 119.6 . . ?
C26 C25 H25 119.4 . . ?
C26 C25 C27 121.3(6) . . ?
C27 C25 H25 119.4 . . ?
C24 C26 H26 120.4 . . ?
C25 C26 C24 119.3(7) . . ?
C25 C26 H26 120.4 . . ?
C25 C27 C22 118.7(5) . . ?
C25 C27 C28 123.2(5) . . ?
C28 C27 C22 118.0(5) . . ?
C19 C28 C27 122.6(5) . . ?
C19 C28 H28 118.7 . . ?
C27 C28 H28 118.7 . . ?
F7 C29 F8 104.1(6) . . ?
F7 C29 F9 112.1(6) . . ?
F7 C29 C30 114.3(6) . . ?
F8 C29 C30 109.2(5) . . ?
F9 C29 F8 101.9(6) . . ?
F9 C29 C30 114.1(5) . . ?
O5 C30 C29 113.6(5) . . ?
O5 C30 C31 128.2(5) . . ?
C31 C30 C29 118.1(5) . . ?
C30 C31 H31 118.9 . . ?
C30 C31 C32 122.1(5) . . ?
C32 C31 H31 118.9 . . ?
O6 C32 C31 123.0(4) . . ?
O6 C32 C33 122.7(7) . . ?
O6 C32 C33A 116.8(5) . . ?
C31 C32 C33 114.1(7) . . ?
C31 C32 C33A 119.7(5) . . ?
C33 C34 H34 120.0 . . ?
C33 C34 C35 120.0 . . ?
C35 C34 H34 120.0 . . ?
C34 C33 C32 123.8(7) . . ?
C34 C33 C42 120.0 . . ?
C42 C33 C32 116.0(7) . . ?
C33 C42 H42 120.0 . . ?
C33 C42 C41 120.0 . . ?
C41 C42 H42 120.0 . . ?
C42 C41 H41 120.0 . . ?
C40 C41 C42 120.0 . . ?
C40 C41 H41 120.0 . . ?
C41 C40 C35 120.0 . . ?
C41 C40 C39 120.0 . . ?
C35 C40 C39 120.0 . . ?
C40 C35 C34 120.0 . . ?
C40 C35 C36 120.0 . . ?
C36 C35 C34 120.0 . . ?
C35 C36 H36 120.0 . . ?
C37 C36 C35 120.0 . . ?
C37 C36 H36 120.0 . . ?
C36 C37 H37 120.0 . . ?
C36 C37 C38 120.0 . . ?
C38 C37 H37 120.0 . . ?
C37 C38 H38 120.0 . . ?
C39 C38 C37 120.0 . . ?
C39 C38 H38 120.0 . . ?
C40 C39 H39 120.0 . . ?
C38 C39 C40 120.0 . . ?
C38 C39 H39 120.0 . . ?
N1 C43 H43 117.9 . . ?
N1 C43 C44 124.1(5) . . ?
C44 C43 H43 117.9 . . ?
C43 C44 H44 121.1 . . ?
C43 C44 C45 117.7(5) . . ?
C45 C44 H44 121.1 . . ?
C44 C45 Br2 120.5(4) . . ?
C44 C45 C46 119.8(5) . . ?
C46 C45 Br2 119.6(4) . . ?
C45 C46 H46 120.6 . . ?
C45 C46 C47 118.7(5) . . ?
C47 C46 H46 120.6 . . ?
N1 C47 C46 121.4(5) . . ?
N1 C47 C48 116.3(4) . . ?
C46 C47 C48 122.2(4) . . ?
N2 C48 C47 115.8(4) . . ?
N2 C48 C49 121.2(4) . . ?
C49 C48 C47 122.9(4) . . ?
C48 C49 H49 120.6 . . ?
C50 C49 C48 118.9(4) . . ?
C50 C49 H49 120.6 . . ?
C49 C50 Br1 119.8(4) . . ?
C51 C50 Br1 119.6(4) . . ?
C51 C50 C49 120.6(4) . . ?
C50 C51 H51 121.4 . . ?
C50 C51 C52 117.1(4) . . ?
C52 C51 H51 121.4 . . ?
N2 C52 C51 124.3(4) . . ?
N2 C52 H52 117.8 . . ?
C51 C52 H52 117.8 . . ?
C33A C34A H34A 120.0 . . ?
C33A C34A C35A 120.0 . . ?
C35A C34A H34A 120.0 . . ?
C34A C33A C32 119.5(4) . . ?
C42A C33A C32 119.1(4) . . ?
C42A C33A C34A 120.0 . . ?
C33A C42A H42A 120.0 . . ?
C33A C42A C41A 120.0 . . ?
C41A C42A H42A 120.0 . . ?
C42A C41A H41A 120.0 . . ?
C40A C41A C42A 120.0 . . ?
C40A C41A H41A 120.0 . . ?
C41A C40A C39A 120.0 . . ?
C35A C40A C41A 120.0 . . ?
C35A C40A C39A 120.0 . . ?
C40A C35A C34A 120.0 . . ?
C40A C35A C36A 120.0 . . ?
C36A C35A C34A 120.0 . . ?
C35A C36A H36A 120.0 . . ?
C35A C36A C37A 120.0 . . ?
C37A C36A H36A 120.0 . . ?
C36A C37A H37A 120.0 . . ?
C38A C37A C36A 120.0 . . ?
C38A C37A H37A 120.0 . . ?
C37A C38A H38A 120.0 . . ?
C39A C38A C37A 120.0 . . ?
C39A C38A H38A 120.0 . . ?
C40A C39A H39A 120.0 . . ?
C38A C39A C40A 120.0 . . ?
C38A C39A H39A 120.0 . . ?

loop_
_geom_bond_atom_site_label_1
_geom_bond_atom_site_label_2
_geom_bond_distance
_geom_bond_site_symmetry_2
_geom_bond_publ_flag
Dy1 N1 2.544(4) . ?
Dy1 N2 2.554(3) . ?
Dy1 O1 2.328(3) . ?
Dy1 O2 2.318(3) . ?
Dy1 O3 2.318(4) . ?
Dy1 O4 2.291(3) . ?
Dy1 O5 2.356(3) . ?
Dy1 O6 2.337(3) . ?
N1 C43 1.329(6) . ?
N1 C47 1.344(5) . ?
Br1 C50 1.896(4) . ?
Br2 C45 1.872(5) . ?
N2 C48 1.345(5) . ?
N2 C52 1.338(5) . ?
F1 C1 1.308(13) . ?
F2 C1 1.296(13) . ?
F3 C1 1.302(14) . ?
F4 C15 1.313(8) . ?
F5 C15 1.313(8) . ?
F6 C15 1.305(7) . ?
F7 C29 1.273(7) . ?
F8 C29 1.336(7) . ?
F9 C29 1.295(7) . ?
O1 C2 1.263(5) . ?
O2 C4 1.258(5) . ?
O3 C16 1.255(6) . ?
O4 C18 1.267(5) . ?
O5 C30 1.268(5) . ?
O6 C32 1.245(5) . ?
C1 C2 1.535(7) . ?
C1 F2A 1.309(7) . ?
C1 F1A 1.314(6) . ?
C1 F3A 1.315(6) . ?
C2 C3 1.365(6) . ?
C3 H3 0.9300 . ?
C3 C4 1.394(7) . ?
C4 C5 1.499(6) . ?
C5 C6 1.415(7) . ?
C5 C14 1.359(7) . ?
C6 H6 0.9300 . ?
C6 C7 1.357(7) . ?
C7 H7 0.9300 . ?
C7 C8 1.392(8) . ?
C8 C9 1.416(7) . ?
C8 C13 1.418(7) . ?
C9 H9 0.9300 . ?
C9 C10 1.353(9) . ?
C10 H10 0.9300 . ?
C10 C11 1.398(10) . ?
C11 H11 0.9300 . ?
C11 C12 1.378(8) . ?
C12 H12 0.9300 . ?
C12 C13 1.401(8) . ?
C13 C14 1.418(7) . ?
C14 H14 0.9300 . ?
C15 C16 1.532(8) . ?
C16 C17 1.372(7) . ?
C17 H17 0.9300 . ?
C17 C18 1.394(7) . ?
C18 C19 1.476(7) . ?
C19 C20 1.407(6) . ?
C19 C28 1.367(7) . ?
C20 H20 0.9300 . ?
C20 C21 1.364(8) . ?
C21 H21 0.9300 . ?
C21 C22 1.379(8) . ?
C22 C23 1.405(8) . ?
C22 C27 1.419(7) . ?
C23 H23 0.9300 . ?
C23 C24 1.338(9) . ?
C24 H24 0.9300 . ?
C24 C26 1.417(9) . ?
C25 H25 0.9300 . ?
C25 C26 1.357(8) . ?
C25 C27 1.409(8) . ?
C26 H26 0.9300 . ?
C27 C28 1.415(7) . ?
C28 H28 0.9300 . ?
C29 C30 1.527(7) . ?
C30 C31 1.357(6) . ?
C31 H31 0.9300 . ?
C31 C32 1.422(6) . ?
C32 C33 1.495(8) . ?
C32 C33A 1.516(6) . ?
C34 H34 0.9300 . ?
C34 C33 1.3900 . ?
C34 C35 1.3900 . ?
C33 C42 1.3900 . ?
C42 H42 0.9300 . ?
C42 C41 1.3900 . ?
C41 H41 0.9300 . ?
C41 C40 1.3900 . ?
C40 C35 1.3900 . ?
C40 C39 1.3900 . ?
C35 C36 1.3900 . ?
C36 H36 0.9300 . ?
C36 C37 1.3900 . ?
C37 H37 0.9300 . ?
C37 C38 1.3900 . ?
C38 H38 0.9300 . ?
C38 C39 1.3900 . ?
C39 H39 0.9300 . ?
C43 H43 0.9300 . ?
C43 C44 1.364(7) . ?
C44 H44 0.9300 . ?
C44 C45 1.372(7) . ?
C45 C46 1.383(7) . ?
C46 H46 0.9300 . ?
C46 C47 1.385(6) . ?
C47 C48 1.481(6) . ?
C48 C49 1.394(6) . ?
C49 H49 0.9300 . ?
C49 C50 1.370(6) . ?
C50 C51 1.368(6) . ?
C51 H51 0.9300 . ?
C51 C52 1.372(6) . ?
C52 H52 0.9300 . ?
C34A H34A 0.9300 . ?
C34A C33A 1.3900 . ?
C34A C35A 1.3900 . ?
C33A C42A 1.3900 . ?
C42A H42A 0.9300 . ?
C42A C41A 1.3900 . ?
C41A H41A 0.9300 . ?
C41A C40A 1.3900 . ?
C40A C35A 1.3900 . ?
C40A C39A 1.3900 . ?
C35A C36A 1.3900 . ?
C36A H36A 0.9300 . ?
C36A C37A 1.3900 . ?
C37A H37A 0.9300 . ?
C37A C38A 1.3900 . ?
C38A H38A 0.9300 . ?
C38A C39A 1.3900 . ?
C39A H39A 0.9300 . ?

loop_
_geom_torsion_atom_site_label_1
_geom_torsion_atom_site_label_2
_geom_torsion_atom_site_label_3
_geom_torsion_atom_site_label_4
_geom_torsion
_geom_torsion_site_symmetry_1
_geom_torsion_site_symmetry_2
_geom_torsion_site_symmetry_3
_geom_torsion_site_symmetry_4
_geom_torsion_publ_flag
Dy1 N1 C43 C44 -172.7(5) . . . . ?
Dy1 N1 C47 C46 171.0(4) . . . . ?
Dy1 N1 C47 C48 -12.2(5) . . . . ?
Dy1 N2 C48 C47 5.9(5) . . . . ?
Dy1 N2 C48 C49 -177.4(3) . . . . ?
Dy1 N2 C52 C51 177.9(3) . . . . ?
Dy1 O1 C2 C1 161.0(3) . . . . ?
Dy1 O1 C2 C3 -17.5(8) . . . . ?
Dy1 O2 C4 C3 11.7(7) . . . . ?
Dy1 O2 C4 C5 -168.5(3) . . . . ?
Dy1 O3 C16 C15 -176.2(4) . . . . ?
Dy1 O3 C16 C17 5.8(9) . . . . ?
Dy1 O4 C18 C17 3.1(8) . . . . ?
Dy1 O4 C18 C19 -175.2(3) . . . . ?
Dy1 O5 C30 C29 -162.6(4) . . . . ?
Dy1 O5 C30 C31 22.3(7) . . . . ?
Dy1 O6 C32 C31 -39.3(6) . . . . ?
Dy1 O6 C32 C33 134.9(8) . . . . ?
Dy1 O6 C32 C33A 148.6(4) . . . . ?
N1 C43 C44 C45 1.8(10) . . . . ?
N1 C47 C48 N2 4.0(6) . . . . ?
N1 C47 C48 C49 -172.6(4) . . . . ?
Br1 C50 C51 C52 177.1(3) . . . . ?
Br2 C45 C46 C47 178.5(4) . . . . ?
N2 C48 C49 C50 -0.4(7) . . . . ?
F1 C1 C2 O1 -20.4(15) . . . . ?
F1 C1 C2 C3 158.3(14) . . . . ?
F2 C1 C2 O1 -143.0(14) . . . . ?
F2 C1 C2 C3 35.7(16) . . . . ?
F3 C1 C2 O1 96.7(15) . . . . ?
F3 C1 C2 C3 -84.7(16) . . . . ?
F4 C15 C16 O3 -58.5(8) . . . . ?
F4 C15 C16 C17 119.7(7) . . . . ?
F5 C15 C16 O3 60.1(7) . . . . ?
F5 C15 C16 C17 -121.8(6) . . . . ?
F6 C15 C16 O3 179.8(6) . . . . ?
F6 C15 C16 C17 -2.0(10) . . . . ?
F7 C29 C30 O5 26.0(8) . . . . ?
F7 C29 C30 C31 -158.3(6) . . . . ?
F8 C29 C30 O5 -90.1(6) . . . . ?
F8 C29 C30 C31 85.6(7) . . . . ?
F9 C29 C30 O5 156.7(6) . . . . ?
F9 C29 C30 C31 -27.6(9) . . . . ?
O1 C2 C3 C4 -0.2(9) . . . . ?
O2 C4 C5 C6 173.7(4) . . . . ?
O2 C4 C5 C14 -6.8(6) . . . . ?
O3 C16 C17 C18 2.6(9) . . . . ?
O4 C18 C19 C20 175.1(4) . . . . ?
O4 C18 C19 C28 -0.9(6) . . . . ?
O5 C30 C31 C32 11.4(8) . . . . ?
O6 C32 C33 C34 -142.2(6) . . . . ?
O6 C32 C33 C42 33.0(11) . . . . ?
O6 C32 C33A C34A -136.6(4) . . . . ?
O6 C32 C33A C42A 30.2(6) . . . . ?
C1 C2 C3 C4 -178.5(5) . . . . ?
C2 C3 C4 O2 3.7(8) . . . . ?
C2 C3 C4 C5 -176.1(4) . . . . ?
C3 C4 C5 C6 -6.5(7) . . . . ?
C3 C4 C5 C14 173.0(5) . . . . ?
C4 C5 C6 C7 178.2(5) . . . . ?
C4 C5 C14 C13 -178.2(4) . . . . ?
C5 C6 C7 C8 1.1(8) . . . . ?
C6 C5 C14 C13 1.4(7) . . . . ?
C6 C7 C8 C9 -179.7(5) . . . . ?
C6 C7 C8 C13 -0.9(8) . . . . ?
C7 C8 C9 C10 179.9(6) . . . . ?
C7 C8 C13 C12 -178.6(5) . . . . ?
C7 C8 C13 C14 0.8(7) . . . . ?
C8 C9 C10 C11 -1.3(9) . . . . ?
C8 C13 C14 C5 -1.2(7) . . . . ?
C9 C8 C13 C12 0.3(7) . . . . ?
C9 C8 C13 C14 179.7(4) . . . . ?
C9 C10 C11 C12 0.2(10) . . . . ?
C10 C11 C12 C13 1.1(10) . . . . ?
C11 C12 C13 C8 -1.4(9) . . . . ?
C11 C12 C13 C14 179.2(5) . . . . ?
C12 C13 C14 C5 178.3(5) . . . . ?
C13 C8 C9 C10 1.1(8) . . . . ?
C14 C5 C6 C7 -1.3(7) . . . . ?
C15 C16 C17 C18 -175.2(6) . . . . ?
C16 C17 C18 O4 -6.7(8) . . . . ?
C16 C17 C18 C19 171.5(5) . . . . ?
C17 C18 C19 C20 -3.3(7) . . . . ?
C17 C18 C19 C28 -179.2(5) . . . . ?
C18 C19 C20 C21 -174.3(5) . . . . ?
C18 C19 C28 C27 174.3(4) . . . . ?
C19 C20 C21 C22 0.4(9) . . . . ?
C20 C19 C28 C27 -1.9(7) . . . . ?
C20 C21 C22 C23 174.8(6) . . . . ?
C20 C21 C22 C27 -2.4(9) . . . . ?
C21 C22 C23 C24 -178.1(6) . . . . ?
C21 C22 C27 C25 178.3(5) . . . . ?
C21 C22 C27 C28 2.1(8) . . . . ?
C22 C23 C24 C26 0.5(11) . . . . ?
C22 C27 C28 C19 0.0(7) . . . . ?
C23 C22 C27 C25 1.0(8) . . . . ?
C23 C22 C27 C28 -175.2(5) . . . . ?
C23 C24 C26 C25 -0.2(11) . . . . ?
C25 C27 C28 C19 -176.1(5) . . . . ?
C26 C25 C27 C22 -0.7(9) . . . . ?
C26 C25 C27 C28 175.3(5) . . . . ?
C27 C22 C23 C24 -0.9(10) . . . . ?
C27 C25 C26 C24 0.3(10) . . . . ?
C28 C19 C20 C21 1.7(8) . . . . ?
C29 C30 C31 C32 -163.5(5) . . . . ?
C30 C31 C32 O6 -3.0(7) . . . . ?
C30 C31 C32 C33 -177.7(8) . . . . ?
C30 C31 C32 C33A 168.9(5) . . . . ?
C31 C32 C33 C34 32.6(11) . . . . ?
C31 C32 C33 C42 -152.3(6) . . . . ?
C31 C32 C33A C34A 51.1(6) . . . . ?
C31 C32 C33A C42A -142.2(4) . . . . ?
C32 C33 C42 C41 -175.3(11) . . . . ?
C32 C33A C42A C41A -166.7(6) . . . . ?
C34 C33 C42 C41 0.0 . . . . ?
C34 C35 C36 C37 180.0 . . . . ?
C33 C34 C35 C40 0.0 . . . . ?
C33 C34 C35 C36 180.0 . . . . ?
C33 C42 C41 C40 0.0 . . . . ?
C42 C41 C40 C35 0.0 . . . . ?
C42 C41 C40 C39 180.0 . . . . ?
C41 C40 C35 C34 0.0 . . . . ?
C41 C40 C35 C36 180.0 . . . . ?
C41 C40 C39 C38 180.0 . . . . ?
C40 C35 C36 C37 0.0 . . . . ?
C35 C34 C33 C32 174.9(12) . . . . ?
C35 C34 C33 C42 0.0 . . . . ?
C35 C40 C39 C38 0.0 . . . . ?
C35 C36 C37 C38 0.0 . . . . ?
C36 C37 C38 C39 0.0 . . . . ?
C37 C38 C39 C40 0.0 . . . . ?
C39 C40 C35 C34 180.0 . . . . ?
C39 C40 C35 C36 0.0 . . . . ?
C43 N1 C47 C46 -1.7(7) . . . . ?
C43 N1 C47 C48 175.1(5) . . . . ?
C43 C44 C45 Br2 -179.8(5) . . . . ?
C43 C44 C45 C46 -2.3(9) . . . . ?
C44 C45 C46 C47 0.9(9) . . . . ?
C45 C46 C47 N1 1.2(8) . . . . ?
C45 C46 C47 C48 -175.4(5) . . . . ?
C46 C47 C48 N2 -179.2(4) . . . . ?
C46 C47 C48 C49 4.2(7) . . . . ?
C47 N1 C43 C44 0.2(9) . . . . ?
C47 C48 C49 C50 176.0(4) . . . . ?
C48 N2 C52 C51 0.1(7) . . . . ?
C48 C49 C50 Br1 -176.7(3) . . . . ?
C48 C49 C50 C51 0.1(7) . . . . ?
C49 C50 C51 C52 0.2(7) . . . . ?
C50 C51 C52 N2 -0.4(7) . . . . ?
C52 N2 C48 C47 -176.4(4) . . . . ?
C52 N2 C48 C49 0.3(6) . . . . ?
C34A C33A C42A C41A 0.0 . . . . ?
C34A C35A C36A C37A 180.0 . . . . ?
C33A C34A C35A C40A 0.0 . . . . ?
C33A C34A C35A C36A 180.0 . . . . ?
C33A C42A C41A C40A 0.0 . . . . ?
C42A C41A C40A C35A 0.0 . . . . ?
C42A C41A C40A C39A 180.0 . . . . ?
C41A C40A C35A C34A 0.0 . . . . ?
C41A C40A C35A C36A 180.0 . . . . ?
C41A C40A C39A C38A 180.0 . . . . ?
C40A C35A C36A C37A 0.0 . . . . ?
C35A C34A C33A C32 166.7(6) . . . . ?
C35A C34A C33A C42A 0.0 . . . . ?
C35A C40A C39A C38A 0.0 . . . . ?
C35A C36A C37A C38A 0.0 . . . . ?
C36A C37A C38A C39A 0.0 . . . . ?
C37A C38A C39A C40A 0.0 . . . . ?
C39A C40A C35A C34A 180.0 . . . . ?
C39A C40A C35A C36A 0.0 . . . . ?
F2A C1 C2 O1 -79.0(7) . . . . ?
F2A C1 C2 C3 99.6(7) . . . . ?
F1A C1 C2 O1 41.3(7) . . . . ?
F1A C1 C2 C3 -140.1(6) . . . . ?
F3A C1 C2 O1 160.5(6) . . . . ?
F3A C1 C2 C3 -20.8(8) . . . . ?
